data_2006803
loop_
_publ_author_name
'Szarek, Walter A.'
'Roszak, Aleksander W.'
'Crone, Giselle M.'
'Martin, Olivier R.'

_publ_section_title
;
 3-Deoxy-<small>D</small>-fructose
;
_journal_issue 12
_journal_name_full 'Acta Crystallographica Section C'
_journal_page_first 1921
_journal_page_last 1923
_journal_paper_doi 10.1107/S0108270197009311
_journal_volume 53
_journal_year 1997
_chemical_formula_moiety 'C6 H12 O5'
_chemical_formula_sum 'C6 H12 O5'
_chemical_formula_weight 164.16
_chemical_melting_point 384-385\%K
_chemical_name_common 3-Deoxy-D-fructose
_chemical_name_systematic
;
 3-Deoxy-D-erythro-hexulose
;
_space_group_IT_number 19
_symmetry_cell_setting orthorhombic
_symmetry_space_group_name_Hall 'P 2ac 2ab'
_symmetry_space_group_name_H-M 'P 21 21 21'
_audit_creation_method SHELXL
_cell_angle_alpha 90.00
_cell_angle_beta 90.00
_cell_angle_gamma 90.00
_cell_formula_units_Z 4
_cell_length_a 6.4370(7)
_cell_length_b 9.3798(12)
_cell_length_c 12.0427(9)
_cell_measurement_reflns_used 25
_cell_measurement_temperature 293(2)
_cell_measurement_theta_max 17
_cell_measurement_theta_min 13
_cell_volume 727.11(13)
_computing_cell_refinement 'CAD-4 Software'
_computing_data_collection 'CAD-4 Software (Enraf-Nonius, 1989)'
_computing_data_reduction 'Xtal3.0 (Hall & Stewart, 1990)'
_computing_molecular_graphics 'ORTEPII (Johnson, 1976) and PLUTON (Spek, 1992)'
_computing_publication_material SHELXL93
_computing_structure_refinement 'SHELXL93 (Sheldrick, 1993)'
_computing_structure_solution 'SHELXS86 (Sheldrick, 1985)'
_diffrn_ambient_temperature 293(2)
_diffrn_measurement_device 'Enraf-Nonius CAD-4'
_diffrn_measurement_method \w--2\q
_diffrn_radiation_monochromator graphite
_diffrn_radiation_source 'fine-focus sealed tube'
_diffrn_radiation_type MoK\a
_diffrn_radiation_wavelength 0.71069
_diffrn_reflns_av_R_equivalents '0.056, based on standards'
_diffrn_reflns_av_sigmaI/netI 0.0878
_diffrn_reflns_limit_h_max 7
_diffrn_reflns_limit_h_min 0
_diffrn_reflns_limit_k_max 11
_diffrn_reflns_limit_k_min 0
_diffrn_reflns_limit_l_max 14
_diffrn_reflns_limit_l_min -2
_diffrn_reflns_number 868
_diffrn_reflns_theta_max 25
_diffrn_reflns_theta_min 2.75
_diffrn_standards_decay_% 5
_diffrn_standards_interval_time 60
_diffrn_standards_number 3
_exptl_absorpt_coefficient_mu 0.131
_exptl_absorpt_correction_type none
_exptl_crystal_colour colorless
_exptl_crystal_density_diffrn 1.500
_exptl_crystal_density_method 'not measured'
_exptl_crystal_description plate
_exptl_crystal_F_000 352
_exptl_crystal_size_max 0.45
_exptl_crystal_size_mid 0.30
_exptl_crystal_size_min 0.05
_refine_diff_density_max 0.211
_refine_diff_density_min -0.205
_refine_ls_abs_structure_details
;
absolute structure cannot be determined reliably from the X-ray data
(Flack, 1983), however, it is known from the stereospecific synthesis
(Szarek et al., 1995).
;
_refine_ls_abs_structure_Flack -1(2)
_refine_ls_extinction_coef 0.009(3)
_refine_ls_extinction_method 'SHELXL93 (Sheldrick, 1993)'
_refine_ls_goodness_of_fit_all 0.919
_refine_ls_goodness_of_fit_obs 0.919
_refine_ls_hydrogen_treatment mixed
_refine_ls_matrix_type full
_refine_ls_number_parameters 105
_refine_ls_number_reflns 773
_refine_ls_number_restraints 0
_refine_ls_restrained_S_all 0.919
_refine_ls_restrained_S_obs 0.919
_refine_ls_R_factor_all 0.045
_refine_ls_R_factor_obs .036
_refine_ls_shift/esd_max -0.001
_refine_ls_shift/esd_mean 0.000
_refine_ls_structure_factor_coef Fsqd
_refine_ls_weighting_details 'w = 1/[\s^2^(Fo^2^)]'
_refine_ls_weighting_scheme 'sigma w = 1/[\s^2^(Fo^2^)]'
_refine_ls_wR_factor_all 0.092
_refine_ls_wR_factor_obs .082
_reflns_number_observed 636
_reflns_number_total 773
_reflns_observed_criterion I>2\s(I)
_cod_data_source_file fg1300.cif
_cod_data_source_block 2
_cod_database_code 2006803

loop_
_symmetry_equiv_pos_as_xyz
'x, y, z'
'-x+1/2, -y, z+1/2'
'-x, y+1/2, -z+1/2'
'x+1/2, -y+1/2, -z'

loop_
_atom_site_aniso_label
_atom_site_aniso_U_11
_atom_site_aniso_U_22
_atom_site_aniso_U_33
_atom_site_aniso_U_12
_atom_site_aniso_U_13
_atom_site_aniso_U_23
C1 .032(2) .0250(14) .0275(15) -.0023(15) .0054(14) -.0044(13)
C2 .0238(15) .0189(13) .0236(13) -.0026(14) .0026(13) -.0004(11)
C3 .0213(14) .0193(13) .0267(14) -.0045(14) -.0008(13) -.0009(13)
C4 .032(2) .0142(13) .0272(15) -.0018(13) .0025(14) -.0025(12)
C5 .026(2) .0236(14) .031(2) .0051(15) .0052(13) -.0012(13)
C6 .0203(15) .0251(15) .037(2) .0017(14) -.0002(14) -.0013(14)
O1 .0480(14) .0230(10) .0368(11) .0111(11) .0026(12) -.0011(10)
O2 .0390(12) .0214(10) .0247(11) -.0037(11) -.0050(10) .0030(8)
O4 .0479(15) .0351(12) .0361(12) -.0142(12) .0079(12) -.0170(11)
O5 .0401(13) .0320(11) .0313(11) .0034(12) .0128(10) .0027(9)
O6 .0235(11) .0196(10) .0297(10) -.0034(9) -.0012(9) -.0035(9)

loop_
_atom_site_label
_atom_site_fract_x
_atom_site_fract_y
_atom_site_fract_z
_atom_site_U_iso_or_equiv
_atom_site_thermal_displace_type
_atom_site_calc_flag
_atom_site_refinement_flags
_atom_site_occupancy
_atom_site_disorder_group
_atom_site_type_symbol
C1 1.1717(5) .4038(3) .4717(2) .0283(7) Uani d . 1 . C
H11 1.1066 .3541 .4103 .034 Uiso calc R 1 . H
H12 1.2981 .4480 .4446 .034 Uiso calc R 1 . H
C2 1.0257(5) .5179(3) .5150(2) .0221(6) Uani d . 1 . C
C3 1.1089(4) .6005(3) .6143(2) .0224(7) Uani d . 1 . C
H31 1.1596 .5338 .6695 .027 Uiso calc R 1 . H
H32 1.2249 .6591 .5907 .027 Uiso calc R 1 . H
C4 .9445(5) .6944(3) .6659(2) .0246(7) Uani d . 1 . C
H41 .9070 .7681 .6118 .030 Uiso calc R 1 . H
C5 .7488(5) .6099(3) .6939(2) .0269(7) Uani d . 1 . C
H51 .6399 .6774 .7156 .032 Uiso calc R 1 . H
C6 .6782(5) .5328(3) .5906(2) .0275(7) Uani d . 1 . C
H61 .5575 .4750 .6079 .033 Uiso calc R 1 . H
H62 .6379 .6019 .5347 .033 Uiso calc R 1 . H
O1 1.2212(4) .3049(2) .5570(2) .0359(6) Uani d . 1 . O
O2 .9834(4) .6152(2) .4303(2) .0284(6) Uani d . 1 . O
O4 1.0342(4) .7627(2) .7595(2) .0397(7) Uani d . 1 . O
O5 .7820(4) .5146(2) .7834(2) .0345(6) Uani d . 1 . O
O6 .8403(3) .4428(2) .5469(2) .0243(5) Uani d . 1 . O
H1 1.248(2) .239(4) .5330(14) .043 Uiso calc R 1 . H
H2 .925(3) .574(2) .379(2) .034 Uiso calc R 1 . H
H4 .955(4) .764(2) .808(2) .048 Uiso calc R 1 . H
H5 .851(4) .456(3) .7652(10) .041 Uiso calc R 1 . H

loop_
_atom_type_symbol
_atom_type_description
_atom_type_scat_dispersion_real
_atom_type_scat_dispersion_imag
_atom_type_scat_source
C C 0.0033 0.0016 'International Tables Vol C Tables 4.2.6.8 and 6.1.1.4'
H H 0.0000 0.0000 'International Tables Vol C Tables 4.2.6.8 and 6.1.1.4'
O O 0.0106 0.0060 'International Tables Vol C Tables 4.2.6.8 and 6.1.1.4'

loop_
_geom_angle_atom_site_label_1
_geom_angle_atom_site_label_2
_geom_angle_atom_site_label_3
_geom_angle
_geom_angle_publ_flag
O1 C1 C2 110.6(2) yes
O1 C1 H11 109.5 ?
C2 C1 H11 109.5 ?
O1 C1 H12 109.5 ?
C2 C1 H12 109.5 ?
H11 C1 H12 108.1 ?
C1 C2 O2 109.3(2) yes
C1 C2 C3 114.3(3) yes
C1 C2 O6 105.1(2) yes
O2 C2 C3 108.0(2) yes
O2 C2 O6 110.7(2) yes
C3 C2 O6 109.3(2) yes
C4 C3 C2 111.9(2) ?
C4 C3 H31 109.2 ?
C2 C3 H31 109.2 ?
C4 C3 H32 109.2 ?
C2 C3 H32 109.2 ?
H31 C3 H32 107.9 ?
O4 C4 C3 107.8(2) ?
O4 C4 C5 113.3(2) ?
C3 C4 C5 111.5(2) ?
O4 C4 H41 108.1 ?
C3 C4 H41 108.1 ?
C5 C4 H41 108.1 ?
C4 C5 O5 111.8(2) yes
C4 C5 C6 108.4(2) yes
C6 C5 O5 111.7(2) yes
O5 C5 H51 108.3 ?
C6 C5 H51 108.3 ?
C4 C5 H51 108.3 ?
O6 C6 C5 111.3(2) ?
O6 C6 H61 109.4 ?
C5 C6 H61 109.4 ?
O6 C6 H62 109.4 ?
C5 C6 H62 109.4 ?
H61 C6 H62 108.0 ?
C1 O1 H1 109.5 ?
C2 O2 H2 109.5 ?
C4 O4 H4 109.5 ?
C5 O5 H5 109.5 ?
C2 O6 C6 114.3(2) yes

loop_
_geom_bond_atom_site_label_1
_geom_bond_atom_site_label_2
_geom_bond_site_symmetry_2
_geom_bond_distance
_geom_bond_publ_flag
C1 C2 . 1.516(4) yes
C2 C3 . 1.522(4) yes
C3 C4 . 1.511(4) yes
C4 C5 . 1.526(4) yes
C5 C6 . 1.509(4) yes
C6 O6 . 1.441(3) yes
C2 O6 . 1.438(3) yes
C1 O1 . 1.421(4) yes
C2 O2 . 1.396(3) yes
C4 O4 . 1.419(4) yes
C5 O5 . 1.416(4) yes
C1 H11 . .97 ?
C1 H12 . .97 ?
C3 H31 . .97 ?
C3 H32 . .97 ?
C4 H41 . .98 ?
C5 H51 . .98 ?
C6 H61 . .97 ?
C6 H62 . .97 ?
O1 H1 . .71(4) ?
O2 H2 . .82(4) ?
O4 H4 . .77(4) ?
O5 H5 . .74(4) ?

loop_
_geom_hbond_atom_site_label_D
_geom_hbond_atom_site_label_H
_geom_hbond_atom_site_label_A
_geom_hbond_site_symmetry_A
_geom_hbond_distance_DH
_geom_hbond_distance_HA
_geom_hbond_distance_DA
_geom_hbond_angle_DHA
_geom_hbond_publ_flag
O1 H1 O6 4_556 0.71(4) 2.04 2.748(3) 175 yes
O2 H2 O5 2_664 0.82(4) 1.95 2.744(3) 164 yes
O4 H4 O1 3_756 0.77(4) 2.03 2.783(3) 168 yes
O5 H5 O4 3_746 0.74(4) 1.98 2.692(2) 162 yes

loop_
_geom_torsion_atom_site_label_1
_geom_torsion_atom_site_label_2
_geom_torsion_atom_site_label_3
_geom_torsion_atom_site_label_4
_geom_torsion
_geom_torsion_publ_flag
O6 C2 C3 C4 -52.8(3) yes
C2 C3 C4 C5 53.1(3) yes
C3 C4 C5 C6 -53.7(3) yes
C4 C5 C6 O6 56.4(3) yes
C5 C6 O6 C2 -60.8(3) yes
C6 O6 C2 C3 57.1(3) yes
O1 C1 C2 O2 178.7(2) yes
O1 C1 C2 C3 57.5(3) yes
O1 C1 C2 O6 -62.4(3) yes
O2 C2 C3 C4 67.8(3) ?
C1 C2 C3 C4 -170.2(2) ?
C2 C3 C4 O4 178.0(2) ?
O4 C4 C5 O5 -51.8(3) ?
C3 C4 C5 O5 69.9(3) ?
O4 C4 C5 C6 -175.4(2) ?
O5 C5 C6 O6 -67.2(3) ?
O2 C2 O6 C6 -61.8(3) ?
C1 C2 O6 C6 -179.8(2) ?

loop_
_cod_related_entry_id
_cod_related_entry_database
_cod_related_entry_code
1 ChemSpider 21186173
